data_7249027
loop_
_publ_author_name
'Su\<sanj, Ru\/der'
'Bedekovi\'c, Nikola'
'Cerovski, Sara'
'Baus Topi\'c, Nea'
'Nemec, Vinko'
'Cin\<ci\'c, Dominik'

_publ_section_title
;
 Evaluation of halogen bonding proclivity of oxazole derivatives carrying
 multiple acceptor sites in cocrystals with perfluorinated iodobenzenes
;
_journal_issue 31
_journal_name_full CrystEngComm
_journal_page_first 4137
_journal_page_last 4145
_journal_paper_doi 10.1039/D4CE00557K
_journal_volume 26
_journal_year 2024
_chemical_formula_moiety 'C7 H5 N O'
_chemical_formula_sum 'C7 H5 N O'
_chemical_formula_weight 119.12
_chemical_name_systematic benz[b]oxazole
_space_group_crystal_system monoclinic
_space_group_IT_number 15
_space_group_name_Hall '-C 2yc'
_space_group_name_H-M_alt 'C 1 2/c 1'
_atom_sites_solution_hydrogens geom
_atom_sites_solution_primary dual
_audit_creation_date 2023-05-18
_audit_creation_method
;
Olex2 1.3-ac4
(compiled 2020.11.27 svn.r5f609507 for Rigaku Oxford Diffraction, GUI svn.r6214)
;
_audit_update_record
;
2024-05-28 deposited with the CCDC.	2024-07-09 downloaded from the CCDC.
;
_cell_angle_alpha 90
_cell_angle_beta 98.273(3)
_cell_angle_gamma 90
_cell_formula_units_Z 16
_cell_length_a 11.7125(4)
_cell_length_b 8.7742(3)
_cell_length_c 22.0600(8)
_cell_measurement_reflns_used 9055
_cell_measurement_temperature 169.99(10)
_cell_measurement_theta_max 33.6100
_cell_measurement_theta_min 2.9030
_cell_volume 2243.47(14)
_computing_cell_refinement 'CrysAlisPro 1.171.42.81a (Rigaku OD, 2023)'
_computing_data_collection 'CrysAlisPro 1.171.42.81a (Rigaku OD, 2023)'
_computing_data_reduction 'CrysAlisPro 1.171.42.81a (Rigaku OD, 2023)'
_computing_molecular_graphics 'Olex2 1.3-ac4 (Dolomanov et al., 2009)'
_computing_publication_material 'Olex2 1.3-ac4 (Dolomanov et al., 2009)'
_computing_structure_refinement 'SHELXL 2018/3 (Sheldrick, 2015)'
_computing_structure_solution 'SHELXT 2018/2 (Sheldrick, 2018)'
_diffrn_ambient_environment N~2~
_diffrn_ambient_temperature 169.99(10)
_diffrn_detector 'Hybrid Pixel Array Detector'
_diffrn_detector_area_resol_mean 10.0000
_diffrn_detector_type HyPix
_diffrn_measured_fraction_theta_full 1.000
_diffrn_measured_fraction_theta_max 0.999
_diffrn_measurement_details
;
List of Runs (angles in degrees, time in seconds):

  # Type    Start    End  Width  t~exp~   \w     \q     \k     \f   Frames
#--------------------------------------------------------------------------
  1  \w      2.00  82.00   0.50    4.00    --   13.76  49.00  77.00  160
  2  \w     -3.00  38.00   0.50    4.00    --   13.76  77.00 150.00   82
  3  \w     -9.00  37.00   0.50    4.00    --   13.76  77.00  30.00   92
  4  \w     -7.00  38.00   0.50    4.00    --   13.76  77.00-150.00   90
  5  \w    -56.00  26.00   0.50    4.00    --   13.76 -49.00 -69.00  164
  6  \w    -33.00  -8.00   0.50    4.00    --  -12.98 -77.00-180.00   50
  7  \w     49.00  74.00   0.50    4.00    --   13.76-178.00-180.00   50
;
_diffrn_measurement_device 'four-circle diffractometer'
_diffrn_measurement_device_type 'XtaLAB Synergy, Dualflex, HyPix'
_diffrn_measurement_method '\w scans'
_diffrn_orient_matrix_type 'CrysAlisPro convention (1999,Acta A55,543-557)'
_diffrn_orient_matrix_UB_11 -0.0360096000
_diffrn_orient_matrix_UB_12 0.0482629000
_diffrn_orient_matrix_UB_13 0.0147515000
_diffrn_orient_matrix_UB_21 -0.0400413000
_diffrn_orient_matrix_UB_22 0.0033143000
_diffrn_orient_matrix_UB_23 -0.0273194000
_diffrn_orient_matrix_UB_31 -0.0289218000
_diffrn_orient_matrix_UB_32 -0.0648263000
_diffrn_orient_matrix_UB_33 0.0096307000
_diffrn_radiation_monochromator mirror
_diffrn_radiation_probe x-ray
_diffrn_radiation_type 'Mo K\a'
_diffrn_radiation_wavelength 0.71073
_diffrn_reflns_av_R_equivalents 0.0212
_diffrn_reflns_av_unetI/netI 0.0190
_diffrn_reflns_Laue_measured_fraction_full 1.000
_diffrn_reflns_Laue_measured_fraction_max 0.999
_diffrn_reflns_limit_h_max 16
_diffrn_reflns_limit_h_min -16
_diffrn_reflns_limit_k_max 12
_diffrn_reflns_limit_k_min -9
_diffrn_reflns_limit_l_max 31
_diffrn_reflns_limit_l_min -30
_diffrn_reflns_number 12585
_diffrn_reflns_point_group_measured_fraction_full 1.000
_diffrn_reflns_point_group_measured_fraction_max 0.999
_diffrn_reflns_theta_full 25.242
_diffrn_reflns_theta_max 29.998
_diffrn_reflns_theta_min 2.912
_diffrn_source 'micro-focus sealed X-ray tube'
_diffrn_source_type 'PhotonJet (Mo) X-ray Source'
_exptl_absorpt_coefficient_mu 0.097
_exptl_absorpt_correction_T_max 1.00000
_exptl_absorpt_correction_T_min 0.74113
_exptl_absorpt_correction_type multi-scan
_exptl_absorpt_process_details
;
CrysAlisPro 1.171.42.81a (Rigaku Oxford Diffraction, 2023)
Empirical absorption correction using spherical harmonics,
implemented in SCALE3 ABSPACK scaling algorithm.
;
_exptl_crystal_colour colourless
_exptl_crystal_colour_primary colourless
_exptl_crystal_density_diffrn 1.411
_exptl_crystal_description irregular
_exptl_crystal_F_000 992
_exptl_crystal_preparation 'Crystallization from chloroform'
_exptl_crystal_recrystallization_method 'Crystallization from chloroform'
_exptl_crystal_size_max 0.636
_exptl_crystal_size_mid 0.564
_exptl_crystal_size_min 0.123
_refine_diff_density_max 0.253
_refine_diff_density_min -0.316
_refine_diff_density_rms 0.077
_refine_ls_extinction_method none
_refine_ls_goodness_of_fit_ref 1.082
_refine_ls_hydrogen_treatment constr
_refine_ls_matrix_type full
_refine_ls_number_parameters 163
_refine_ls_number_reflns 3284
_refine_ls_number_restraints 0
_refine_ls_restrained_S_all 1.082
_refine_ls_R_factor_all 0.0479
_refine_ls_R_factor_gt 0.0426
_refine_ls_shift/su_max 0.001
_refine_ls_shift/su_mean 0.000
_refine_ls_structure_factor_coef Fsqd
_refine_ls_weighting_details 'w=1/[\s^2^(Fo^2^)+(0.0701P)^2^+0.8219P] where P=(Fo^2^+2Fc^2^)/3'
_refine_ls_weighting_scheme calc
_refine_ls_wR_factor_gt 0.1195
_refine_ls_wR_factor_ref 0.1231
_reflns_Friedel_coverage 0.000
_reflns_number_gt 2852
_reflns_number_total 3284
_reflns_threshold_expression 'I > 2\s(I)'
_cod_data_source_file d4ce00557k2.cif
_cod_data_source_block box
_cod_depositor_comments 'Adding full bibliography for 7249013--7249033.cif.'
_cod_database_code 7249027
_shelx_shelxl_version_number 2018/3
_chemical_oxdiff_formula 'C7 H5 N O'
_shelx_space_group_comment
;
The symmetry employed for this shelxl refinement is uniquely defined
by the following loop, which should always be used as a source of
symmetry information in preference to the above space-group names.
They are only intended as comments.
;
_shelx_estimated_absorpt_t_max 0.988
_shelx_estimated_absorpt_t_min 0.941
_reflns_odcompleteness_completeness 99.84
_reflns_odcompleteness_iscentric 1
_reflns_odcompleteness_theta 30.44
_olex2_refinement_description
;
1. Fixed Uiso
 At 1.2 times of:
  All C(H) groups
2.a Aromatic/amide H refined with riding coordinates:
 C2A(H2A), C5A(H5A), C5(H5), C4(H4), C3(H3), C3A(H3A), C2(H2), C7(H7),
 C4A(H4A), C7A(H7A)
;
_olex2_exptl_crystal_mounting_method 'Nylon loop in oil'
_olex2_submission_special_instructions 'No special instructions were received'
_oxdiff_exptl_absorpt_empirical_details
;
Empirical correction (ABSPACK) includes:
- Absorption correction using spherical harmonics
- Frame scaling
- Detector area scaling
;
_oxdiff_exptl_absorpt_empirical_full_max 1.264
_oxdiff_exptl_absorpt_empirical_full_min 0.694

loop_
_space_group_symop_operation_xyz
'x, y, z'
'-x, y, -z+1/2'
'x+1/2, y+1/2, z'
'-x+1/2, y+1/2, -z+1/2'
'-x, -y, -z'
'x, -y, z-1/2'
'-x+1/2, -y+1/2, -z'
'x+1/2, -y+1/2, z-1/2'

loop_
_atom_site_label
_atom_site_type_symbol
_atom_site_fract_x
_atom_site_fract_y
_atom_site_fract_z
_atom_site_U_iso_or_equiv
_atom_site_adp_type
_atom_site_occupancy
_atom_site_site_symmetry_order
_atom_site_calc_flag
_atom_site_refinement_flags_posn
_atom_site_refinement_flags_adp
_atom_site_refinement_flags_occupancy
_atom_site_disorder_assembly
_atom_site_disorder_group
O1 O 0.33560(6) 0.75737(9) 0.63872(4) 0.03029(18) Uani 1 1 d . . . . .
O1A O 0.36665(7) 0.17988(10) 0.59574(4) 0.0354(2) Uani 1 1 d . . . . .
N1 N 0.26081(8) 0.59774(11) 0.56322(4) 0.0301(2) Uani 1 1 d . . . . .
N1A N 0.46750(8) 0.21980(11) 0.51754(4) 0.0323(2) Uani 1 1 d . . . . .
C1 C 0.21026(8) 0.56687(11) 0.61582(4) 0.0242(2) Uani 1 1 d . . . . .
C6 C 0.25686(8) 0.66565(10) 0.66193(4) 0.0239(2) Uani 1 1 d . . . . .
C1A C 0.50521(8) 0.32300(11) 0.56466(4) 0.0242(2) Uani 1 1 d . . . . .
C6A C 0.44307(8) 0.29732(11) 0.61258(4) 0.0246(2) Uani 1 1 d . . . . .
C2A C 0.58865(9) 0.43646(11) 0.56871(5) 0.0271(2) Uani 1 1 d . . . . .
H2A H 0.631758 0.455780 0.536189 0.033 Uiso 1 1 calc R U . . .
C5A C 0.45842(9) 0.37930(12) 0.66647(4) 0.0281(2) Uani 1 1 d . . . . .
H5A H 0.414708 0.359929 0.698732 0.034 Uiso 1 1 calc R U . . .
C5 C 0.22741(9) 0.66514(11) 0.72035(5) 0.0279(2) Uani 1 1 d . . . . .
H5 H 0.260468 0.734238 0.751120 0.033 Uiso 1 1 calc R U . . .
C4 C 0.14636(9) 0.55700(12) 0.73107(5) 0.0295(2) Uani 1 1 d . . . . .
H4 H 0.123350 0.550737 0.770569 0.035 Uiso 1 1 calc R U . . .
C3 C 0.09752(9) 0.45666(12) 0.68507(5) 0.0288(2) Uani 1 1 d . . . . .
H3 H 0.041693 0.384823 0.694135 0.035 Uiso 1 1 calc R U . . .
C3A C 0.60588(9) 0.52000(11) 0.62249(5) 0.0282(2) Uani 1 1 d . . . . .
H3A H 0.662462 0.598337 0.627029 0.034 Uiso 1 1 calc R U . . .
C2 C 0.12836(9) 0.45926(11) 0.62675(5) 0.0273(2) Uani 1 1 d . . . . .
H2 H 0.095192 0.390899 0.595732 0.033 Uiso 1 1 calc R U . . .
C7 C 0.33169(10) 0.70728(13) 0.57992(5) 0.0324(2) Uani 1 1 d . . . . .
H7 H 0.378665 0.750785 0.552757 0.039 Uiso 1 1 calc R U . . .
C4A C 0.54221(9) 0.49209(12) 0.67027(5) 0.0291(2) Uani 1 1 d . . . . .
H4A H 0.556720 0.552080 0.706404 0.035 Uiso 1 1 calc R U . . .
C7A C 0.38818(11) 0.14189(14) 0.53896(5) 0.0378(3) Uani 1 1 d . . . . .
H7A H 0.347300 0.062335 0.516048 0.045 Uiso 1 1 calc R U . . .

loop_
_atom_site_aniso_label
_atom_site_aniso_U_11
_atom_site_aniso_U_22
_atom_site_aniso_U_33
_atom_site_aniso_U_23
_atom_site_aniso_U_13
_atom_site_aniso_U_12
O1 0.0265(4) 0.0312(4) 0.0341(4) -0.0027(3) 0.0075(3) -0.0063(3)
O1A 0.0345(4) 0.0388(4) 0.0332(4) -0.0016(3) 0.0064(3) -0.0133(3)
N1 0.0310(4) 0.0347(5) 0.0257(4) -0.0003(3) 0.0075(3) -0.0030(3)
N1A 0.0378(5) 0.0339(5) 0.0255(4) -0.0041(3) 0.0049(4) -0.0074(4)
C1 0.0234(4) 0.0251(4) 0.0238(4) -0.0001(3) 0.0028(3) 0.0011(3)
C6 0.0198(4) 0.0231(4) 0.0286(5) -0.0007(3) 0.0032(3) 0.0003(3)
C1A 0.0258(4) 0.0254(4) 0.0215(4) 0.0013(3) 0.0039(3) 0.0000(3)
C6A 0.0224(4) 0.0259(4) 0.0256(4) 0.0026(3) 0.0038(3) -0.0028(3)
C2A 0.0272(5) 0.0279(5) 0.0276(5) 0.0033(4) 0.0084(4) -0.0020(3)
C5A 0.0281(5) 0.0330(5) 0.0244(4) 0.0016(4) 0.0079(4) -0.0014(4)
C5 0.0268(5) 0.0296(5) 0.0270(5) -0.0053(4) 0.0031(4) 0.0008(4)
C4 0.0296(5) 0.0326(5) 0.0275(5) 0.0005(4) 0.0078(4) 0.0021(4)
C3 0.0272(5) 0.0265(5) 0.0336(5) 0.0025(4) 0.0069(4) -0.0021(3)
C3A 0.0275(5) 0.0252(4) 0.0319(5) 0.0010(4) 0.0046(4) -0.0042(3)
C2 0.0271(5) 0.0251(4) 0.0291(5) -0.0017(3) 0.0019(4) -0.0025(3)
C7 0.0314(5) 0.0360(5) 0.0314(5) 0.0014(4) 0.0097(4) -0.0031(4)
C4A 0.0319(5) 0.0296(5) 0.0257(4) -0.0025(4) 0.0041(4) -0.0013(4)
C7A 0.0409(6) 0.0386(6) 0.0330(5) -0.0053(4) 0.0022(4) -0.0123(5)

loop_
_atom_type_symbol
_atom_type_description
_atom_type_scat_dispersion_real
_atom_type_scat_dispersion_imag
_atom_type_scat_source
C C 0.0033 0.0016 'International Tables Vol C Tables 4.2.6.8 and 6.1.1.4'
H H 0.0000 0.0000 'International Tables Vol C Tables 4.2.6.8 and 6.1.1.4'
N N 0.0061 0.0033 'International Tables Vol C Tables 4.2.6.8 and 6.1.1.4'
O O 0.0106 0.0060 'International Tables Vol C Tables 4.2.6.8 and 6.1.1.4'

loop_
_geom_angle_atom_site_label_1
_geom_angle_atom_site_label_2
_geom_angle_atom_site_label_3
_geom_angle
_geom_angle_site_symmetry_1
_geom_angle_site_symmetry_3
_geom_angle_publ_flag
C7 O1 C6 103.45(8) . . ?
C7A O1A C6A 103.46(8) . . ?
C7 N1 C1 103.81(9) . . ?
C7A N1A C1A 103.67(9) . . ?
C6 C1 N1 108.52(8) . . ?
C6 C1 C2 120.34(9) . . ?
C2 C1 N1 131.14(9) . . ?
O1 C6 C1 107.84(8) . . ?
O1 C6 C5 128.27(9) . . ?
C5 C6 C1 123.88(9) . . ?
C6A C1A N1A 108.47(8) . . ?
C6A C1A C2A 120.63(9) . . ?
C2A C1A N1A 130.90(9) . . ?
O1A C6A C1A 107.92(8) . . ?
C5A C6A O1A 128.35(9) . . ?
C5A C6A C1A 123.73(9) . . ?
C3A C2A C1A 116.69(9) . . ?
C6A C5A C4A 115.31(9) . . ?
C6 C5 C4 115.49(9) . . ?
C5 C4 C3 121.64(10) . . ?
C2 C3 C4 121.87(9) . . ?
C2A C3A C4A 121.71(9) . . ?
C3 C2 C1 116.77(9) . . ?
N1 C7 O1 116.38(9) . . ?
C5A C4A C3A 121.93(9) . . ?
N1A C7A O1A 116.49(10) . . ?

loop_
_geom_bond_atom_site_label_1
_geom_bond_atom_site_label_2
_geom_bond_distance
_geom_bond_site_symmetry_2
_geom_bond_publ_flag
O1 C6 1.3771(12) . ?
O1 C7 1.3641(13) . ?
O1A C6A 1.3803(12) . ?
O1A C7A 1.3544(14) . ?
N1 C1 1.4029(13) . ?
N1 C7 1.2886(14) . ?
N1A C1A 1.4011(13) . ?
N1A C7A 1.2962(15) . ?
C1 C6 1.3871(13) . ?
C1 C2 1.3915(13) . ?
C6 C5 1.3813(13) . ?
C1A C6A 1.3855(13) . ?
C1A C2A 1.3889(13) . ?
C6A C5A 1.3789(14) . ?
C2A C3A 1.3844(14) . ?
C5A C4A 1.3877(14) . ?
C5 C4 1.3863(15) . ?
C4 C3 1.4019(15) . ?
C3 C2 1.3855(14) . ?
C3A C4A 1.3976(14) . ?
